data_4110890
loop_
_publ_author_name
'Endre Szuromi'
'Jianguo Wu'
'Paul R. Sharp'

_publ_contact_author_address
;
 Department of Chemistry
 University of Missouri
 Columbia, MO  65211
;
_publ_contact_author_email SharpP@missouri.edu
_publ_contact_author_fax 573-882-2754
_publ_contact_author_name ' Paul R. Sharp'
_publ_contact_author_phone 573-882-7715
_publ_section_title
;
 Reversible Alkene Extrusion from Platinaoxetanes
;
_journal_name_full 'Journal of the American Chemical Society'
_journal_page_first 12088
_journal_page_last 12089
_journal_paper_doi 10.1021/ja065207s
_journal_volume 128
_journal_year 2006
_chemical_formula_moiety 'C31 H38 Cl O5 Pt2 1+, B F4 1-, C H3 N O2'
_chemical_formula_sum 'C32 H41 B Cl F4 N O7 Pt2'
_chemical_formula_weight 1064.10
_chemical_name_systematic
; 
 ? 
;
_space_group_IT_number 2
_symmetry_cell_setting triclinic
_symmetry_space_group_name_Hall '-P 1'
_symmetry_space_group_name_H-M 'P -1'
_atom_sites_solution_hydrogens geom
_atom_sites_solution_primary direct
_atom_sites_solution_secondary difmap
_audit_creation_method SHELXL-97
_cell_angle_alpha 78.075(2)
_cell_angle_beta 83.675(2)
_cell_angle_gamma 81.444(2)
_cell_formula_units_Z 2
_cell_length_a 10.7045(11)
_cell_length_b 12.2835(13)
_cell_length_c 13.3986(14)
_cell_measurement_temperature 173(2)
_cell_volume 1698.8(3)
_computing_cell_refinement 'SMART (Bruker, 1998)'
_computing_data_collection 'SMART (Bruker, 1998)'
_computing_data_reduction 'SAINT (Bruker, 1998)'
_computing_molecular_graphics
;
 L. J. Barbour, X-Seed - Graphical Interface to
 SHELX-97 and POV-Ray, 1999
 ORTEP (Johnson, 1976), ORTEP 3 for Windows (L. J. Farrugia, 1997) 
;
_computing_publication_material 'CIFTAB (Sheldrick, 1997)'
_computing_structure_refinement
;
 SHELXL-97 (Sheldrick, 1997), L. J. Barbour, X-Seed - Graphical Interface to
 SHELX-97 and POV-Ray, 1999
;
_computing_structure_solution 'SHELXS-97 (Sheldrick, 1990)'
_diffrn_ambient_temperature 173(2)
_diffrn_measured_fraction_theta_full 0.985
_diffrn_measured_fraction_theta_max 0.985
_diffrn_measurement_device_type 'Bruker P4'
_diffrn_measurement_method '\w scans'
_diffrn_radiation_monochromator graphite
_diffrn_radiation_source 'sealed tube'
_diffrn_radiation_type MoK\a
_diffrn_radiation_wavelength 0.71073
_diffrn_reflns_av_R_equivalents 0.0458
_diffrn_reflns_av_sigmaI/netI 0.0657
_diffrn_reflns_limit_h_max 13
_diffrn_reflns_limit_h_min -13
_diffrn_reflns_limit_k_max 15
_diffrn_reflns_limit_k_min -15
_diffrn_reflns_limit_l_max 16
_diffrn_reflns_limit_l_min -17
_diffrn_reflns_number 14923
_diffrn_reflns_theta_full 27.13
_diffrn_reflns_theta_max 27.13
_diffrn_reflns_theta_min 1.56
_diffrn_standards_decay_% 0.0
_exptl_absorpt_coefficient_mu 8.374
_exptl_absorpt_correction_T_max 0.4881
_exptl_absorpt_correction_T_min 0.4881
_exptl_absorpt_correction_type multi-scan
_exptl_absorpt_process_details
;
 Data were corrected for decay and absorption using the program SADABS 
 based on the method of R.H. Blessing (Acta Cryst. A51, 33-38, 1995). 
;
_exptl_crystal_colour colorless
_exptl_crystal_density_diffrn 2.080
_exptl_crystal_description block
_exptl_crystal_F_000 1020
_exptl_crystal_size_max 0.10
_exptl_crystal_size_mid 0.10
_exptl_crystal_size_min 0.10
_refine_diff_density_max 2.020
_refine_diff_density_min -2.222
_refine_diff_density_rms 0.191
_refine_ls_extinction_method none
_refine_ls_goodness_of_fit_ref 1.028
_refine_ls_hydrogen_treatment constr
_refine_ls_matrix_type full
_refine_ls_number_parameters 473
_refine_ls_number_reflns 7415
_refine_ls_number_restraints 37
_refine_ls_restrained_S_all 1.035
_refine_ls_R_factor_all 0.0539
_refine_ls_R_factor_gt 0.0393
_refine_ls_shift/su_max 0.001
_refine_ls_shift/su_mean 0.000
_refine_ls_structure_factor_coef Fsqd
_refine_ls_weighting_details 'calc w=1/[\s^2^(Fo^2^)+(0.0410P)^2^+2.1366P] where P=(Fo^2^+2Fc^2^)/3'
_refine_ls_weighting_scheme calc
_refine_ls_wR_factor_gt 0.0940
_refine_ls_wR_factor_ref 0.1008
_reflns_number_gt 5876
_reflns_number_total 7415
_reflns_threshold_expression >2sigma(I)
_cod_data_source_file ja065207ssi20060720_112527_3.cif
_cod_data_source_block platinaoxetane_(6)
_cod_database_code 4110890

loop_
_symmetry_equiv_pos_as_xyz
'x, y, z'
'-x, -y, -z'

loop_
_atom_site_label
_atom_site_type_symbol
_atom_site_fract_x
_atom_site_fract_y
_atom_site_fract_z
_atom_site_U_iso_or_equiv
_atom_site_adp_type
_atom_site_occupancy
_atom_site_symmetry_multiplicity
_atom_site_calc_flag
_atom_site_refinement_flags
_atom_site_disorder_assembly
_atom_site_disorder_group
Pt1 Pt 0.19832(2) 0.89334(2) 0.22366(2) 0.02623(9) Uani 1 1 d . . .
Pt2 Pt 0.38890(2) 0.62995(2) 0.27795(2) 0.02365(8) Uani 1 1 d . . .
C11 C -0.1467(6) 0.5717(5) 0.4272(5) 0.0251(14) Uani 1 1 d . . .
C9 C -0.3041(6) 0.7066(6) 0.4890(5) 0.0286(15) Uani 1 1 d . . .
H9 H -0.3737 0.7242 0.5359 0.034 Uiso 1 1 calc R . .
C8 C -0.2582(6) 0.7916(6) 0.4130(6) 0.0273(15) Uani 1 1 d . . .
C7 C -0.1585(6) 0.7658(5) 0.3443(5) 0.0248(14) Uani 1 1 d . . .
C10 C -0.2478(6) 0.5980(6) 0.4950(5) 0.0289(15) Uani 1 1 d . . .
H10 H -0.2787 0.5403 0.5463 0.035 Uiso 1 1 calc R . .
C6 C -0.1033(6) 0.6536(5) 0.3504(5) 0.0250(14) Uani 1 1 d . . .
C2 C -0.0804(6) 0.8348(6) 0.2593(5) 0.0256(15) Uani 1 1 d . . .
H2 H -0.1223 0.9106 0.2281 0.031 Uiso 1 1 calc R . .
C5 C 0.0086(6) 0.6530(6) 0.2720(5) 0.0262(15) Uani 1 1 d . . .
H5 H 0.0403 0.5798 0.2506 0.031 Uiso 1 1 calc R . .
O2 O -0.0880(4) 0.4584(4) 0.4405(4) 0.0296(11) Uani 1 1 d . . .
O3 O -0.3217(4) 0.9015(4) 0.4050(4) 0.0334(12) Uani 1 1 d . . .
O4 O -0.1677(6) 0.9511(5) 0.4786(6) 0.064(2) Uani 1 1 d . . .
C14 C -0.2656(8) 0.9750(7) 0.4412(7) 0.0398(19) Uani 1 1 d . . .
O5 O -0.1667(6) 0.4362(5) 0.3000(5) 0.0542(17) Uani 1 1 d . . .
C12 C -0.1072(7) 0.3972(7) 0.3719(7) 0.0368(18) Uani 1 1 d . . .
C1 C -0.0418(6) 0.7511(6) 0.1872(5) 0.0263(15) Uani 1 1 d . . .
H1A H 0.0252 0.7749 0.1334 0.032 Uiso 1 1 calc R . .
H1B H -0.1148 0.7347 0.1561 0.032 Uiso 1 1 calc R . .
C3 C 0.0452(6) 0.8316(5) 0.3077(6) 0.0265(15) Uani 1 1 d . . .
H3 H 0.0304 0.8545 0.3759 0.032 Uiso 1 1 calc R . .
C4 C 0.1057(6) 0.7083(5) 0.3160(5) 0.0249(14) Uani 1 1 d . . .
H4 H 0.1254 0.6706 0.3872 0.030 Uiso 1 1 calc R . .
C16 C 0.1121(8) 1.0570(6) 0.1649(6) 0.0374(19) Uani 1 1 d . . .
H16 H 0.0174 1.0659 0.1727 0.045 Uiso 1 1 calc R . .
C23 C 0.1665(8) 1.0579(6) 0.2527(7) 0.0384(19) Uani 1 1 d . . .
H23 H 0.1034 1.0671 0.3122 0.046 Uiso 1 1 calc R . .
C22 C 0.2908(8) 1.1073(7) 0.2561(7) 0.048(2) Uani 1 1 d . . .
H22A H 0.3009 1.1678 0.1954 0.058 Uiso 1 1 calc R . .
H22B H 0.2842 1.1412 0.3178 0.058 Uiso 1 1 calc R . .
C19 C 0.3612(8) 0.9517(7) 0.0987(6) 0.0408(19) Uani 1 1 d . . .
H19 H 0.3983 0.8949 0.0563 0.049 Uiso 1 1 calc R . .
C20 C 0.4047(7) 0.9330(7) 0.1930(7) 0.042(2) Uani 1 1 d . . .
H20 H 0.4700 0.8657 0.2071 0.051 Uiso 1 1 calc R . .
O1 O 0.2192(4) 0.7200(4) 0.2439(3) 0.0260(11) Uani 1 1 d . . .
C17 C 0.1673(9) 1.0920(8) 0.0567(7) 0.051(2) Uani 1 1 d . . .
H17A H 0.1453 1.1741 0.0356 0.061 Uiso 1 1 calc R . .
H17B H 0.1263 1.0559 0.0116 0.061 Uiso 1 1 calc R . .
C21 C 0.4077(8) 1.0196(8) 0.2582(8) 0.051(2) Uani 1 1 d . . .
H21A H 0.4834 1.0584 0.2345 0.062 Uiso 1 1 calc R . .
H21B H 0.4171 0.9803 0.3299 0.062 Uiso 1 1 calc R . .
C18 C 0.3122(9) 1.0629(7) 0.0389(7) 0.052(2) Uani 1 1 d . . .
H18A H 0.3350 1.0635 -0.0349 0.062 Uiso 1 1 calc R . .
H18B H 0.3540 1.1216 0.0578 0.062 Uiso 1 1 calc R . .
C13 C -0.0450(9) 0.2795(7) 0.3992(7) 0.050(2) Uani 1 1 d . . .
H13A H -0.0345 0.2445 0.3388 0.075 Uiso 1 1 calc R . .
H13B H -0.0977 0.2371 0.4536 0.075 Uiso 1 1 calc R . .
H13C H 0.0383 0.2793 0.4232 0.075 Uiso 1 1 calc R . .
C15 C -0.3435(9) 1.0883(6) 0.4243(7) 0.048(2) Uani 1 1 d . . .
H15A H -0.3126 1.1364 0.4636 0.072 Uiso 1 1 calc R . .
H15B H -0.4324 1.0802 0.4470 0.072 Uiso 1 1 calc R . .
H15C H -0.3363 1.1223 0.3513 0.072 Uiso 1 1 calc R . .
C24 C 0.4231(7) 0.6075(7) 0.1216(6) 0.0323(16) Uani 1 1 d . . .
H24 H 0.3697 0.6628 0.0727 0.039 Uiso 1 1 calc R . .
Cl1 Cl 0.37662(17) 0.69378(16) 0.42945(14) 0.0344(4) Uani 1 1 d . . .
C25 C 0.3622(7) 0.5213(6) 0.1774(6) 0.0338(17) Uani 1 1 d . . .
H25 H 0.2721 0.5259 0.1618 0.041 Uiso 1 1 calc R . .
C28 C 0.5449(6) 0.4999(6) 0.3197(6) 0.0314(16) Uani 1 1 d . . .
H28 H 0.5539 0.4799 0.3950 0.038 Uiso 1 1 calc R . .
C29 C 0.5910(6) 0.5997(6) 0.2727(6) 0.0302(16) Uani 1 1 d . . .
H29 H 0.6286 0.6367 0.3200 0.036 Uiso 1 1 calc R . .
C26 C 0.4217(8) 0.4026(6) 0.2208(7) 0.0407(19) Uani 1 1 d . . .
H26A H 0.4410 0.3596 0.1649 0.049 Uiso 1 1 calc R . .
H26B H 0.3598 0.3650 0.2718 0.049 Uiso 1 1 calc R . .
C31 C 0.5661(8) 0.5947(8) 0.0871(6) 0.044(2) Uani 1 1 d . . .
H31A H 0.5955 0.5158 0.0813 0.053 Uiso 1 1 calc R . .
H31B H 0.5804 0.6424 0.0187 0.053 Uiso 1 1 calc R . .
C27 C 0.5434(7) 0.4006(6) 0.2717(6) 0.0366(18) Uani 1 1 d . . .
H27A H 0.5546 0.3316 0.3250 0.044 Uiso 1 1 calc R . .
H27B H 0.6164 0.3969 0.2197 0.044 Uiso 1 1 calc R . .
C30 C 0.6428(7) 0.6281(7) 0.1624(6) 0.0375(18) Uani 1 1 d . . .
H30A H 0.7307 0.5902 0.1557 0.045 Uiso 1 1 calc R . .
H30B H 0.6460 0.7100 0.1437 0.045 Uiso 1 1 calc R . .
F1 F 0.2702(14) 0.9458(9) -0.1477(12) 0.112(7) Uani 0.587(19) 1 d PD A 1
B1 B 0.2691(8) 0.8292(8) -0.1149(6) 0.061(3) Uani 1 1 d D . .
F2' F 0.367(3) 0.881(3) -0.122(2) 0.393(12) Uani 0.413(19) 1 d PD A 2
F4 F 0.1922(17) 0.8142(16) -0.0289(11) 0.083(6) Uani 0.587(19) 1 d PD A 1
F1' F 0.304(3) 0.7167(18) -0.0884(13) 0.151(16) Uani 0.413(19) 1 d PD A 2
F4' F 0.185(3) 0.858(2) -0.0399(18) 0.088(10) Uani 0.413(19) 1 d PD A 2
F3 F 0.2312(19) 0.7916(15) -0.1926(12) 0.100(7) Uani 0.587(19) 1 d PD A 1
F3' F 0.212(2) 0.8475(18) -0.2009(16) 0.086(9) Uani 0.413(19) 1 d PD A 2
F2 F 0.3918(9) 0.7908(10) -0.0976(10) 0.074(5) Uani 0.587(19) 1 d PD A 1
N1 N 0.0861(12) 1.3800(10) 0.1077(11) 0.092(4) Uani 1 1 d . . .
O6 O 0.1135(10) 1.3802(10) 0.1912(11) 0.123(4) Uani 1 1 d . . .
C32 C -0.0433(12) 1.3533(12) 0.0967(11) 0.094(4) Uani 1 1 d . . .
H32A H -0.0663 1.3841 0.0266 0.142 Uiso 1 1 calc R . .
H32B H -0.1052 1.3867 0.1450 0.142 Uiso 1 1 calc R . .
H32C H -0.0431 1.2718 0.1111 0.142 Uiso 1 1 calc R . .
O7 O 0.1578(15) 1.3961(13) 0.0350(12) 0.188(7) Uani 1 1 d . . .

loop_
_atom_site_aniso_label
_atom_site_aniso_U_11
_atom_site_aniso_U_22
_atom_site_aniso_U_33
_atom_site_aniso_U_23
_atom_site_aniso_U_13
_atom_site_aniso_U_12
Pt1 0.02056(15) 0.02245(15) 0.03250(17) 0.00276(11) -0.00326(11) -0.00316(10)
Pt2 0.02055(15) 0.02318(14) 0.02623(15) -0.00227(11) -0.00396(10) -0.00166(10)
C11 0.022(3) 0.021(3) 0.032(4) 0.000(3) -0.009(3) -0.003(3)
C9 0.022(3) 0.034(4) 0.030(4) -0.008(3) 0.001(3) -0.003(3)
C8 0.022(3) 0.024(3) 0.036(4) -0.005(3) -0.010(3) 0.000(3)
C7 0.016(3) 0.025(3) 0.031(4) 0.001(3) -0.005(3) -0.003(3)
C10 0.028(4) 0.029(4) 0.029(4) -0.001(3) -0.002(3) -0.009(3)
C6 0.020(3) 0.025(3) 0.031(4) -0.003(3) -0.007(3) -0.004(3)
C2 0.022(3) 0.022(3) 0.030(4) 0.008(3) -0.008(3) -0.005(3)
C5 0.024(4) 0.021(3) 0.032(4) -0.001(3) -0.006(3) -0.003(3)
O2 0.032(3) 0.020(2) 0.036(3) 0.001(2) -0.011(2) -0.005(2)
O3 0.022(3) 0.024(3) 0.054(3) -0.010(2) -0.006(2) 0.004(2)
O4 0.058(4) 0.052(4) 0.095(6) -0.039(4) -0.031(4) 0.008(3)
C14 0.038(5) 0.040(5) 0.042(5) -0.012(4) 0.004(4) -0.009(4)
O5 0.057(4) 0.049(4) 0.063(4) -0.023(3) -0.034(3) 0.012(3)
C12 0.030(4) 0.033(4) 0.049(5) -0.010(4) -0.009(4) -0.005(3)
C1 0.018(3) 0.035(4) 0.023(4) 0.005(3) -0.004(3) -0.008(3)
C3 0.022(3) 0.021(3) 0.034(4) 0.004(3) -0.009(3) -0.004(3)
C4 0.023(3) 0.026(3) 0.022(3) 0.003(3) -0.002(3) -0.002(3)
C16 0.036(4) 0.017(3) 0.054(5) 0.006(3) -0.011(4) -0.002(3)
C23 0.041(5) 0.017(3) 0.052(5) 0.003(3) -0.001(4) -0.005(3)
C22 0.054(6) 0.038(5) 0.055(6) -0.006(4) -0.004(4) -0.022(4)
C19 0.039(5) 0.037(4) 0.041(5) 0.003(4) 0.008(4) -0.009(4)
C20 0.023(4) 0.036(4) 0.063(6) 0.000(4) 0.005(4) -0.009(3)
O1 0.019(2) 0.027(3) 0.028(3) 0.001(2) -0.0018(19) 0.0017(19)
C17 0.057(6) 0.042(5) 0.047(5) 0.011(4) -0.012(4) -0.006(4)
C21 0.039(5) 0.054(6) 0.062(6) -0.001(5) -0.008(4) -0.020(4)
C18 0.065(6) 0.039(5) 0.043(5) 0.009(4) 0.008(4) -0.012(4)
C13 0.066(6) 0.034(4) 0.053(6) -0.016(4) -0.018(5) 0.006(4)
C15 0.052(5) 0.028(4) 0.062(6) -0.016(4) 0.002(4) 0.004(4)
C24 0.026(4) 0.044(4) 0.028(4) -0.008(3) -0.007(3) -0.001(3)
Cl1 0.0323(10) 0.0380(10) 0.0350(10) -0.0125(8) -0.0047(7) -0.0028(7)
C25 0.029(4) 0.043(4) 0.037(4) -0.018(4) -0.010(3) -0.010(3)
C28 0.016(3) 0.042(4) 0.031(4) -0.006(3) -0.003(3) 0.010(3)
C29 0.016(3) 0.043(4) 0.032(4) -0.007(3) -0.002(3) -0.006(3)
C26 0.045(5) 0.028(4) 0.051(5) -0.015(4) 0.000(4) -0.003(3)
C31 0.041(5) 0.060(6) 0.031(4) -0.006(4) -0.002(4) -0.010(4)
C27 0.033(4) 0.029(4) 0.045(5) -0.008(3) -0.006(3) 0.006(3)
C30 0.027(4) 0.040(4) 0.044(5) -0.005(4) -0.004(3) -0.004(3)
F1 0.134(14) 0.066(9) 0.112(12) 0.017(8) -0.029(11) 0.033(9)
B1 0.062(8) 0.069(8) 0.045(7) -0.017(6) 0.005(6) 0.010(6)
F2' 0.42(3) 0.75(4) 0.19(4) -0.29(4) 0.23(3) -0.549
F4 0.073(10) 0.135(17) 0.049(8) -0.024(9) 0.023(7) -0.050(10)
F1' 0.18(3) 0.18(3) 0.066(13) -0.052(15) -0.054(16) 0.13(2)
F4' 0.089(16) 0.082(16) 0.11(2) -0.064(14) 0.026(14) -0.041(12)
F3 0.130(15) 0.126(17) 0.064(11) -0.050(11) 0.016(9) -0.052(14)
F3' 0.082(13) 0.10(2) 0.057(13) 0.031(13) -0.007(10) -0.025(14)
F2 0.042(6) 0.088(10) 0.073(8) 0.012(7) 0.003(6) 0.012(6)
N1 0.098(9) 0.091(8) 0.099(9) -0.047(8) 0.036(8) -0.040(7)
O6 0.080(7) 0.134(10) 0.167(12) -0.059(9) 0.019(8) -0.029(7)
C32 0.071(9) 0.119(12) 0.104(11) -0.052(9) 0.014(7) -0.020(8)
O7 0.182(13) 0.214(15) 0.174(13) -0.048(11) 0.099(11) -0.112(12)

loop_
_atom_type_symbol
_atom_type_description
_atom_type_scat_dispersion_real
_atom_type_scat_dispersion_imag
_atom_type_scat_source
C C 0.0033 0.0016 'International Tables Vol C Tables 4.2.6.8 and 6.1.1.4'
H H 0.0000 0.0000 'International Tables Vol C Tables 4.2.6.8 and 6.1.1.4'
B B 0.0013 0.0007 'International Tables Vol C Tables 4.2.6.8 and 6.1.1.4'
O O 0.0106 0.0060 'International Tables Vol C Tables 4.2.6.8 and 6.1.1.4'
F F 0.0171 0.0103 'International Tables Vol C Tables 4.2.6.8 and 6.1.1.4'
Cl Cl 0.1484 0.1585 'International Tables Vol C Tables 4.2.6.8 and 6.1.1.4'
Pt Pt -1.7033 8.3905 'International Tables Vol C Tables 4.2.6.8 and 6.1.1.4'
N N 0.0061 0.0033 'International Tables Vol C Tables 4.2.6.8 and 6.1.1.4'

loop_
_geom_angle_atom_site_label_1
_geom_angle_atom_site_label_2
_geom_angle_atom_site_label_3
_geom_angle
C3 Pt1 O1 69.3(2)
C3 Pt1 C23 99.3(3)
O1 Pt1 C23 162.2(3)
C3 Pt1 C16 98.9(3)
O1 Pt1 C16 153.8(3)
C23 Pt1 C16 37.9(3)
C3 Pt1 C20 156.2(3)
O1 Pt1 C20 103.0(2)
C23 Pt1 C20 81.9(3)
C16 Pt1 C20 96.4(3)
C3 Pt1 C19 168.3(3)
O1 Pt1 C19 105.8(2)
C23 Pt1 C19 87.8(3)
C16 Pt1 C19 81.0(3)
C20 Pt1 C19 33.7(3)
C3 Pt1 C4 35.8(2)
O1 Pt1 C4 33.91(18)
C23 Pt1 C4 132.0(3)
C16 Pt1 C4 132.7(3)
C20 Pt1 C4 130.7(3)
C19 Pt1 C4 139.6(3)
O1 Pt2 C29 155.1(2)
O1 Pt2 C25 89.0(2)
C29 Pt2 C25 98.0(3)
O1 Pt2 C24 89.1(2)
C29 Pt2 C24 82.5(3)
C25 Pt2 C24 37.1(3)
O1 Pt2 C28 166.3(2)
C29 Pt2 C28 37.7(3)
C25 Pt2 C28 81.8(3)
C24 Pt2 C28 89.7(3)
O1 Pt2 Cl1 90.78(14)
C29 Pt2 Cl1 91.7(2)
C25 Pt2 Cl1 157.3(2)
C24 Pt2 Cl1 165.6(2)
C28 Pt2 Cl1 93.7(2)
C6 C11 C10 120.5(6)
C6 C11 O2 121.5(6)
C10 C11 O2 118.0(6)
C10 C9 C8 119.5(6)
C7 C8 C9 120.2(6)
C7 C8 O3 121.2(6)
C9 C8 O3 118.5(6)
C8 C7 C6 119.5(6)
C8 C7 C2 134.3(6)
C6 C7 C2 106.1(6)
C9 C10 C11 120.6(7)
C11 C6 C7 119.7(6)
C11 C6 C5 132.6(6)
C7 C6 C5 107.3(6)
C7 C2 C1 100.6(5)
C7 C2 C3 103.1(5)
C1 C2 C3 101.7(5)
C6 C5 C1 100.0(5)
C6 C5 C4 103.7(6)
C1 C5 C4 101.0(5)
C12 O2 C11 117.7(5)
C14 O3 C8 117.0(6)
O4 C14 O3 123.3(8)
O4 C14 C15 126.6(8)
O3 C14 C15 110.2(7)
O5 C12 O2 122.3(7)
O5 C12 C13 126.6(8)
O2 C12 C13 111.1(7)
C2 C1 C5 94.9(5)
C4 C3 C2 103.4(5)
C4 C3 Pt1 93.6(4)
C2 C3 Pt1 121.6(5)
O1 C4 C3 101.5(5)
O1 C4 C5 110.2(5)
C3 C4 C5 103.8(5)
O1 C4 Pt1 51.7(3)
C3 C4 Pt1 50.5(3)
C5 C4 Pt1 124.7(4)
C23 C16 C17 126.7(8)
C23 C16 Pt1 70.9(4)
C17 C16 Pt1 108.4(6)
C16 C23 C22 124.8(8)
C16 C23 Pt1 71.2(4)
C22 C23 Pt1 113.1(5)
C21 C22 C23 112.8(7)
C20 C19 C18 125.7(9)
C20 C19 Pt1 70.8(4)
C18 C19 Pt1 107.5(5)
C19 C20 C21 126.8(8)
C19 C20 Pt1 75.4(5)
C21 C20 Pt1 103.1(5)
C4 O1 Pt2 121.2(4)
C4 O1 Pt1 94.4(3)
Pt2 O1 Pt1 119.6(2)
C16 C17 C18 115.5(7)
C20 C21 C22 114.5(7)
C19 C18 C17 113.0(7)
C25 C24 C31 123.5(7)
C25 C24 Pt2 71.3(4)
C31 C24 Pt2 111.6(5)
C24 C25 C26 127.2(7)
C24 C25 Pt2 71.6(4)
C26 C25 Pt2 108.6(5)
C29 C28 C27 126.2(7)
C29 C28 Pt2 69.9(4)
C27 C28 Pt2 112.0(5)
C28 C29 C30 125.6(7)
C28 C29 Pt2 72.4(4)
C30 C29 Pt2 108.2(5)
C25 C26 C27 112.7(6)
C30 C31 C24 111.3(7)
C28 C27 C26 113.9(6)
C29 C30 C31 114.2(6)
F2' B1 F3' 114.0(12)
F2' B1 F4' 110(2)
F3' B1 F4' 109.0(12)
F2' B1 F4 121.4(16)
F3' B1 F4 115.0(19)
F4' B1 F4 22.4(14)
F2' B1 F3 124.2(17)
F3' B1 F3 29.3(11)
F4' B1 F3 121(2)
F4 B1 F3 114.3(10)
F2' B1 F2 48.6(17)
F3' B1 F2 129.9(16)
F4' B1 F2 121.1(18)
F4 B1 F2 112.0(10)
F3 B1 F2 112.6(10)
F2' B1 F1' 109.7(13)
F3' B1 F1' 107.3(11)
F4' B1 F1' 106.3(11)
F4 B1 F1' 84.1(13)
F3 B1 F1' 78.1(10)
F2 B1 F1' 61.2(12)
F2' B1 F1 54.5(18)
F3' B1 F1 79.1(12)
F4' B1 F1 84.9(14)
F4 B1 F1 107.1(10)
F3 B1 F1 106.7(10)
F2 B1 F1 103.1(8)
F1' B1 F1 163.8(14)
O7 N1 O6 122.4(16)
O7 N1 C32 119.5(15)
O6 N1 C32 118.1(12)

loop_
_geom_bond_atom_site_label_1
_geom_bond_atom_site_label_2
_geom_bond_distance
Pt1 C3 2.034(7)
Pt1 O1 2.071(4)
Pt1 C23 2.109(7)
Pt1 C16 2.113(7)
Pt1 C20 2.307(7)
Pt1 C19 2.364(7)
Pt1 C4 2.631(6)
Pt2 O1 2.027(4)
Pt2 C29 2.136(7)
Pt2 C25 2.150(7)
Pt2 C24 2.154(7)
Pt2 C28 2.167(7)
Pt2 Cl1 2.3066(18)
C11 C6 1.376(9)
C11 C10 1.379(10)
C11 O2 1.423(8)
C9 C10 1.369(10)
C9 C8 1.405(10)
C8 C7 1.375(10)
C8 O3 1.407(8)
C7 C6 1.405(9)
C7 C2 1.521(9)
C6 C5 1.504(9)
C2 C1 1.534(10)
C2 C3 1.548(9)
C5 C1 1.552(9)
C5 C4 1.549(9)
O2 C12 1.351(9)
O3 C14 1.347(9)
O4 C14 1.184(10)
C14 C15 1.499(11)
O5 C12 1.190(9)
C12 C13 1.490(11)
C3 C4 1.543(9)
C4 O1 1.472(8)
C16 C23 1.371(11)
C16 C17 1.505(12)
C23 C22 1.550(11)
C22 C21 1.524(12)
C19 C20 1.357(12)
C19 C18 1.487(11)
C20 C21 1.516(12)
C17 C18 1.543(13)
C24 C25 1.370(10)
C24 C31 1.545(11)
C25 C26 1.525(11)
C28 C29 1.391(10)
C28 C27 1.495(10)
C29 C30 1.508(10)
C26 C27 1.531(11)
C31 C30 1.521(11)
F1 B1 1.410(12)
B1 F2' 1.288(15)
B1 F3' 1.328(17)
B1 F4' 1.339(18)
B1 F4 1.338(13)
B1 F3 1.345(13)
B1 F2 1.356(12)
B1 F1' 1.359(17)
N1 O7 1.174(14)
N1 O6 1.188(15)
N1 C32 1.500(16)
